data_7107210
loop_
_publ_author_name
'Qianyi Zhao'
'Xiaoyu Han'
'Yin Wei'
'Min Shi'
'Yixin Lu'

_publ_section_title
;
 Asymmetric [3+2] annulation of allenes with maleimides catalyzed by
 dipeptide-derived phosphines: facile creation of functionalized bicyclic
 cyclopentenes containing two tertiary stereogenic centers
;
_journal_name_full Chem.Commun.
_journal_page_first 970
_journal_paper_doi 10.1039/c2cc16904e
_journal_volume 48
_journal_year 2012
_chemical_absolute_configuration ad
_chemical_formula_sum 'C20 H18 Br F2 N O2'
_chemical_formula_weight 422.26
_chemical_name_systematic
;
?
;
_space_group_IT_number 4
_symmetry_cell_setting monoclinic
_symmetry_space_group_name_Hall 'P 2yb'
_symmetry_space_group_name_H-M 'P 1 21 1'
_atom_sites_solution_hydrogens geom
_atom_sites_solution_primary direct
_atom_sites_solution_secondary difmap
_audit_creation_method SHELXL-97
_cell_angle_alpha 90.00
_cell_angle_beta 104.482(3)
_cell_angle_gamma 90.00
_cell_formula_units_Z 2
_cell_length_a 9.2224(14)
_cell_length_b 10.4748(16)
_cell_length_c 10.2384(16)
_cell_measurement_reflns_used 1431
_cell_measurement_temperature 293(2)
_cell_measurement_theta_max 38.950
_cell_measurement_theta_min 4.562
_cell_volume 957.6(3)
_computing_cell_refinement 'Bruker SMART'
_computing_data_collection 'Bruker SMART'
_computing_data_reduction 'Bruker SHELXTL'
_computing_molecular_graphics 'Bruker SHELXTL'
_computing_publication_material 'Bruker SHELXTL'
_computing_structure_refinement 'SHELXL-97 (Sheldrick, 1997)'
_computing_structure_solution 'SHELXS-97 (Sheldrick, 1990)'
_diffrn_ambient_temperature 293(2)
_diffrn_measured_fraction_theta_full 0.990
_diffrn_measured_fraction_theta_max 0.990
_diffrn_measurement_device_type 'CCD area detector'
_diffrn_measurement_method 'phi and omega scans'
_diffrn_radiation_monochromator graphite
_diffrn_radiation_source 'fine-focus sealed tube'
_diffrn_radiation_type MoK\a
_diffrn_radiation_wavelength 0.71073
_diffrn_reflns_av_R_equivalents 0.0369
_diffrn_reflns_av_sigmaI/netI 0.0855
_diffrn_reflns_limit_h_max 11
_diffrn_reflns_limit_h_min -8
_diffrn_reflns_limit_k_max 13
_diffrn_reflns_limit_k_min -13
_diffrn_reflns_limit_l_max 12
_diffrn_reflns_limit_l_min -13
_diffrn_reflns_number 5612
_diffrn_reflns_theta_full 27.00
_diffrn_reflns_theta_max 27.00
_diffrn_reflns_theta_min 2.05
_exptl_absorpt_coefficient_mu 2.178
_exptl_absorpt_correction_T_max 1.0000
_exptl_absorpt_correction_T_min 0.1181
_exptl_absorpt_correction_type empirical
_exptl_absorpt_process_details sadabs
_exptl_crystal_colour colorless
_exptl_crystal_density_diffrn 1.464
_exptl_crystal_density_method 'not measured'
_exptl_crystal_description prismatic
_exptl_crystal_F_000 428
_exptl_crystal_size_max 0.485
_exptl_crystal_size_mid 0.451
_exptl_crystal_size_min 0.397
_refine_diff_density_max 0.294
_refine_diff_density_min -0.233
_refine_diff_density_rms 0.042
_refine_ls_abs_structure_details 'Flack H D (1983), Acta Cryst. A39, 876-881'
_refine_ls_abs_structure_Flack 0.079(10)
_refine_ls_extinction_coef 0.0185(19)
_refine_ls_extinction_expression Fc^*^=kFc[1+0.001xFc^2^\l^3^/sin(2\q)]^-1/4^
_refine_ls_extinction_method SHELXL
_refine_ls_goodness_of_fit_ref 0.887
_refine_ls_hydrogen_treatment mixed
_refine_ls_matrix_type full
_refine_ls_number_parameters 241
_refine_ls_number_reflns 3850
_refine_ls_number_restraints 2
_refine_ls_restrained_S_all 0.887
_refine_ls_R_factor_all 0.0920
_refine_ls_R_factor_gt 0.0402
_refine_ls_shift/su_max 0.000
_refine_ls_shift/su_mean 0.000
_refine_ls_structure_factor_coef Fsqd
_refine_ls_weighting_details
; calc
[0.00000+1.00000exp(2.00(sin\q/\l)^2^)]/
[\s^2^(Fo^2^)+0.0000+0.0000*P+(0.0463P)^2^+0.0000sin\q/\l]
where P = 0.33333Fo^2^ + 0.66667Fc^2^
;
_refine_ls_weighting_scheme calc
_refine_ls_wR_factor_gt 0.0880
_refine_ls_wR_factor_ref 0.1005
_reflns_number_gt 1787
_reflns_number_total 3850
_reflns_threshold_expression >2sigma(I)
_cod_data_source_file c2cc16904e.txt
_cod_data_source_block cd201373
_cod_original_sg_symbol_H-M P2(1)
_cod_database_code 7107210

loop_
_symmetry_equiv_pos_as_xyz
'x, y, z'
'-x, y+1/2, -z'

loop_
_atom_site_label
_atom_site_type_symbol
_atom_site_fract_x
_atom_site_fract_y
_atom_site_fract_z
_atom_site_U_iso_or_equiv
_atom_site_adp_type
_atom_site_occupancy
_atom_site_symmetry_multiplicity
_atom_site_calc_flag
_atom_site_refinement_flags
Br Br 1.45695(6) 0.68877(8) 0.98916(6) 0.1147(3) Uani 1 1 d .
F1 F 0.8816(3) 0.7582(3) 0.4378(3) 0.0900(9) Uani 1 1 d .
F2 F 0.9529(3) 0.5689(3) 0.3978(3) 0.0837(8) Uani 1 1 d .
O1 O 0.3513(5) 0.3971(4) 0.4245(4) 0.0984(12) Uani 1 1 d .
O2 O 0.5194(3) 0.5531(3) 0.4745(3) 0.0663(8) Uani 1 1 d .
N1 N 0.8160(4) 0.4571(3) 0.5824(3) 0.0501(8) Uani 1 1 d D
C1 C 0.4504(6) 0.4536(6) 0.3955(5) 0.0703(13) Uani 1 1 d .
C2 C 0.5240(7) 0.4370(6) 0.2878(5) 0.0862(16) Uani 1 1 d .
H2 H 0.4985 0.3764 0.2196 0.103 Uiso 1 1 calc R
C3 C 0.6320(6) 0.5205(7) 0.3010(5) 0.0902(18) Uani 1 1 d .
H3 H 0.6943 0.5294 0.2428 0.108 Uiso 1 1 calc R
C4 C 0.6398(5) 0.5982(4) 0.4222(5) 0.0675(13) Uani 1 1 d .
H4 H 0.6230 0.6881 0.3964 0.081 Uiso 1 1 calc R
C5 C 0.7848(4) 0.5858(4) 0.5357(4) 0.0518(10) Uani 1 1 d .
H5 H 0.7702 0.6358 0.6123 0.062 Uiso 1 1 calc R
C6 C 0.9204(6) 0.6408(4) 0.4975(4) 0.0634(13) Uani 1 1 d .
C7 C 1.0551(5) 0.6557(4) 0.6125(4) 0.0574(12) Uani 1 1 d .
C8 C 1.0498(5) 0.7384(4) 0.7154(5) 0.0704(13) Uani 1 1 d .
H8 H 0.9658 0.7893 0.7095 0.084 Uiso 1 1 calc R
C9 C 1.1698(6) 0.7460(5) 0.8282(5) 0.0796(14) Uani 1 1 d .
H9 H 1.1642 0.7991 0.8995 0.095 Uiso 1 1 calc R
C10 C 1.2943(5) 0.6769(6) 0.8347(5) 0.0734(12) Uani 1 1 d .
C11 C 1.3036(5) 0.5968(5) 0.7325(6) 0.0784(14) Uani 1 1 d .
H11 H 1.3906 0.5500 0.7375 0.094 Uiso 1 1 calc R
C12 C 1.1835(6) 0.5852(5) 0.6214(5) 0.0727(13) Uani 1 1 d .
H12 H 1.1891 0.5295 0.5521 0.087 Uiso 1 1 calc R
C13 C 0.7654(5) 0.4167(4) 0.6992(4) 0.0550(11) Uani 1 1 d .
H13 H 0.6702 0.4592 0.6969 0.066 Uiso 1 1 calc R
C14 C 0.7385(6) 0.2715(4) 0.6886(5) 0.0783(14) Uani 1 1 d .
H14A H 0.6649 0.2524 0.6065 0.117 Uiso 1 1 calc R
H14B H 0.7033 0.2428 0.7643 0.117 Uiso 1 1 calc R
H14C H 0.8306 0.2288 0.6885 0.117 Uiso 1 1 calc R
C15 C 0.8766(5) 0.4518(4) 0.8287(4) 0.0545(11) Uani 1 1 d .
C16 C 0.8357(7) 0.5284(5) 0.9238(5) 0.0858(15) Uani 1 1 d .
H16 H 0.7400 0.5632 0.9062 0.103 Uiso 1 1 calc R
C17 C 0.9396(11) 0.5532(6) 1.0468(6) 0.105(2) Uani 1 1 d .
H17 H 0.9126 0.6037 1.1116 0.126 Uiso 1 1 calc R
C18 C 1.0785(11) 0.5037(7) 1.0710(7) 0.108(2) Uani 1 1 d .
H18 H 1.1466 0.5210 1.1527 0.130 Uiso 1 1 calc R
C19 C 1.1209(7) 0.4299(7) 0.9796(6) 0.0917(17) Uani 1 1 d .
H19 H 1.2172 0.3962 0.9980 0.110 Uiso 1 1 calc R
C20 C 1.0195(6) 0.4048(4) 0.8582(5) 0.0676(13) Uani 1 1 d .
H20 H 1.0493 0.3545 0.7947 0.081 Uiso 1 1 calc R
H1 H 0.814(5) 0.407(4) 0.515(3) 0.084(17) Uiso 1 1 d D

loop_
_atom_site_aniso_label
_atom_site_aniso_U_11
_atom_site_aniso_U_22
_atom_site_aniso_U_33
_atom_site_aniso_U_23
_atom_site_aniso_U_13
_atom_site_aniso_U_12
Br 0.0881(4) 0.1653(7) 0.0842(4) 0.0109(5) 0.0090(3) 0.0035(5)
F1 0.095(2) 0.079(2) 0.098(2) 0.0422(16) 0.0290(18) 0.0000(16)
F2 0.0805(18) 0.114(2) 0.0661(16) -0.0105(16) 0.0363(14) -0.0050(17)
O1 0.083(3) 0.098(3) 0.116(3) -0.014(2) 0.029(2) -0.012(2)
O2 0.0557(18) 0.073(2) 0.071(2) 0.0088(17) 0.0172(16) 0.0143(16)
N1 0.062(2) 0.050(2) 0.0406(19) 0.0042(18) 0.0167(17) 0.0080(17)
C1 0.057(3) 0.080(4) 0.067(3) -0.002(3) 0.002(3) 0.012(3)
C2 0.068(4) 0.122(5) 0.060(3) -0.015(3) 0.001(3) 0.022(3)
C3 0.061(3) 0.166(6) 0.041(3) 0.013(3) 0.008(2) 0.020(4)
C4 0.063(3) 0.068(3) 0.072(3) 0.026(3) 0.019(2) 0.014(2)
C5 0.056(2) 0.051(3) 0.052(2) 0.0096(19) 0.018(2) 0.011(2)
C6 0.082(4) 0.057(3) 0.060(3) 0.013(2) 0.034(3) 0.013(2)
C7 0.060(3) 0.061(3) 0.059(3) 0.006(2) 0.029(2) 0.002(2)
C8 0.058(3) 0.069(3) 0.088(3) -0.001(3) 0.026(3) 0.009(2)
C9 0.078(4) 0.080(4) 0.085(4) -0.011(3) 0.029(3) -0.002(3)
C10 0.067(3) 0.083(3) 0.077(3) 0.002(3) 0.031(2) -0.002(3)
C11 0.060(3) 0.090(4) 0.089(4) 0.014(3) 0.025(3) 0.016(3)
C12 0.075(3) 0.081(3) 0.072(3) -0.014(3) 0.037(3) 0.007(3)
C13 0.050(3) 0.064(3) 0.055(3) 0.012(2) 0.022(2) 0.008(2)
C14 0.087(3) 0.069(3) 0.069(3) 0.013(2) 0.002(2) -0.031(3)
C15 0.072(3) 0.048(2) 0.046(2) 0.002(2) 0.019(2) -0.002(2)
C16 0.117(4) 0.077(4) 0.074(4) 0.006(3) 0.044(3) 0.006(3)
C17 0.182(7) 0.081(4) 0.068(4) -0.031(3) 0.061(5) -0.041(5)
C18 0.146(7) 0.107(6) 0.066(4) -0.008(4) 0.015(4) -0.059(5)
C19 0.092(4) 0.097(4) 0.074(4) 0.003(3) -0.003(3) -0.018(3)
C20 0.074(4) 0.062(3) 0.057(3) -0.002(2) -0.001(3) 0.003(3)

loop_
_atom_type_symbol
_atom_type_description
_atom_type_scat_dispersion_real
_atom_type_scat_dispersion_imag
_atom_type_scat_source
C C 0.0033 0.0016 'International Tables Vol C Tables 4.2.6.8 and 6.1.1.4'
H H 0.0000 0.0000 'International Tables Vol C Tables 4.2.6.8 and 6.1.1.4'
N N 0.0061 0.0033 'International Tables Vol C Tables 4.2.6.8 and 6.1.1.4'
O O 0.0106 0.0060 'International Tables Vol C Tables 4.2.6.8 and 6.1.1.4'
F F 0.0171 0.0103 'International Tables Vol C Tables 4.2.6.8 and 6.1.1.4'
Br Br -0.2901 2.4595 'International Tables Vol C Tables 4.2.6.8 and 6.1.1.4'

loop_
_geom_angle_atom_site_label_1
_geom_angle_atom_site_label_2
_geom_angle_atom_site_label_3
_geom_angle
C1 O2 C4 108.6(4)
C5 N1 C13 118.0(3)
C5 N1 H1 110(3)
C13 N1 H1 122(3)
O1 C1 O2 120.2(5)
O1 C1 C2 132.1(6)
O2 C1 C2 107.7(5)
C3 C2 C1 109.4(5)
C3 C2 H2 125.3
C1 C2 H2 125.3
C2 C3 C4 109.5(5)
C2 C3 H3 125.3
C4 C3 H3 125.3
O2 C4 C3 104.7(4)
O2 C4 C5 107.4(3)
C3 C4 C5 116.1(4)
O2 C4 H4 109.5
C3 C4 H4 109.5
C5 C4 H4 109.5
N1 C5 C6 109.5(3)
N1 C5 C4 113.2(3)
C6 C5 C4 112.9(3)
N1 C5 H5 106.9
C6 C5 H5 106.9
C4 C5 H5 106.9
F2 C6 F1 104.0(3)
F2 C6 C7 110.7(4)
F1 C6 C7 109.3(4)
F2 C6 C5 109.5(4)
F1 C6 C5 108.3(4)
C7 C6 C5 114.5(3)
C8 C7 C12 118.8(4)
C8 C7 C6 119.3(4)
C12 C7 C6 121.9(4)
C7 C8 C9 120.0(4)
C7 C8 H8 120.0
C9 C8 H8 120.0
C10 C9 C8 120.3(5)
C10 C9 H9 119.9
C8 C9 H9 119.9
C9 C10 C11 120.8(4)
C9 C10 Br 119.7(4)
C11 C10 Br 119.6(4)
C10 C11 C12 119.7(4)
C10 C11 H11 120.1
C12 C11 H11 120.1
C7 C12 C11 120.4(5)
C7 C12 H12 119.8
C11 C12 H12 119.8
N1 C13 C15 111.5(3)
N1 C13 C14 108.0(3)
C15 C13 C14 111.4(3)
N1 C13 H13 108.6
C15 C13 H13 108.6
C14 C13 H13 108.6
C13 C14 H14A 109.5
C13 C14 H14B 109.5
H14A C14 H14B 109.5
C13 C14 H14C 109.5
H14A C14 H14C 109.5
H14B C14 H14C 109.5
C20 C15 C16 118.0(4)
C20 C15 C13 120.9(4)
C16 C15 C13 121.0(4)
C15 C16 C17 119.6(6)
C15 C16 H16 120.2
C17 C16 H16 120.2
C18 C17 C16 119.9(6)
C18 C17 H17 120.0
C16 C17 H17 120.0
C19 C18 C17 121.5(6)
C19 C18 H18 119.3
C17 C18 H18 119.3
C18 C19 C20 119.1(6)
C18 C19 H19 120.5
C20 C19 H19 120.5
C15 C20 C19 121.9(5)
C15 C20 H20 119.0
C19 C20 H20 119.0

loop_
_geom_bond_atom_site_label_1
_geom_bond_atom_site_label_2
_geom_bond_distance
Br C10 1.892(5)
F1 C6 1.379(5)
F2 C6 1.361(5)
O1 C1 1.187(6)
O2 C1 1.374(6)
O2 C4 1.428(5)
N1 C5 1.436(5)
N1 C13 1.450(5)
N1 H1 0.858(19)
C1 C2 1.442(7)
C2 C3 1.307(8)
C2 H2 0.9300
C3 C4 1.470(7)
C3 H3 0.9300
C4 C5 1.542(6)
C4 H4 0.9800
C5 C6 1.514(6)
C5 H5 0.9800
C6 C7 1.491(6)
C7 C8 1.374(6)
C7 C12 1.379(6)
C8 C9 1.387(7)
C8 H8 0.9300
C9 C10 1.344(6)
C9 H9 0.9300
C10 C11 1.360(7)
C11 C12 1.381(7)
C11 H11 0.9300
C12 H12 0.9300
C13 C15 1.505(6)
C13 C14 1.541(6)
C13 H13 0.9800
C14 H14A 0.9600
C14 H14B 0.9600
C14 H14C 0.9600
C15 C20 1.368(6)
C15 C16 1.385(6)
C16 C17 1.403(9)
C16 H16 0.9300
C17 C18 1.346(9)
C17 H17 0.9300
C18 C19 1.345(9)
C18 H18 0.9300
C19 C20 1.381(7)
C19 H19 0.9300
C20 H20 0.9300

loop_
_geom_torsion_atom_site_label_1
_geom_torsion_atom_site_label_2
_geom_torsion_atom_site_label_3
_geom_torsion_atom_site_label_4
_geom_torsion
C4 O2 C1 O1 176.2(5)
C4 O2 C1 C2 -2.0(5)
O1 C1 C2 C3 -177.4(6)
O2 C1 C2 C3 0.5(6)
C1 C2 C3 C4 1.1(6)
C1 O2 C4 C3 2.6(4)
C1 O2 C4 C5 -121.4(4)
C2 C3 C4 O2 -2.3(5)
C2 C3 C4 C5 115.9(5)
C13 N1 C5 C6 138.5(4)
C13 N1 C5 C4 -94.5(4)
O2 C4 C5 N1 59.6(4)
C3 C4 C5 N1 -57.1(5)
O2 C4 C5 C6 -175.2(3)
C3 C4 C5 C6 68.1(5)
N1 C5 C6 F2 60.0(5)
C4 C5 C6 F2 -67.2(4)
N1 C5 C6 F1 172.8(3)
C4 C5 C6 F1 45.6(5)
N1 C5 C6 C7 -65.0(5)
C4 C5 C6 C7 167.8(4)
F2 C6 C7 C8 171.8(4)
F1 C6 C7 C8 57.9(5)
C5 C6 C7 C8 -63.8(5)
F2 C6 C7 C12 -10.6(6)
F1 C6 C7 C12 -124.6(4)
C5 C6 C7 C12 113.7(5)
C12 C7 C8 C9 -2.7(6)
C6 C7 C8 C9 174.9(4)
C7 C8 C9 C10 3.0(7)
C8 C9 C10 C11 -1.3(8)
C8 C9 C10 Br 179.9(4)
C9 C10 C11 C12 -0.7(8)
Br C10 C11 C12 178.2(4)
C8 C7 C12 C11 0.7(7)
C6 C7 C12 C11 -176.8(4)
C10 C11 C12 C7 0.9(8)
C5 N1 C13 C15 -85.0(5)
C5 N1 C13 C14 152.3(4)
N1 C13 C15 C20 -60.6(5)
C14 C13 C15 C20 60.1(5)
N1 C13 C15 C16 121.9(4)
C14 C13 C15 C16 -117.3(5)
C20 C15 C16 C17 -1.2(7)
C13 C15 C16 C17 176.3(4)
C15 C16 C17 C18 0.7(8)
C16 C17 C18 C19 -0.2(10)
C17 C18 C19 C20 0.2(9)
C16 C15 C20 C19 1.2(7)
C13 C15 C20 C19 -176.3(5)
C18 C19 C20 C15 -0.7(8)
